data_7706176
loop_
_publ_author_name
'Ohmagari, Hitomi'
'Nakaya, Manabu'
'Tanaka, Kaisei'
'Zenno, Hikaru'
'Akiyoshi, Ryohei'
'Sekine, Yoshihiro'
'Zhang, Yingjie'
'Min, Kil Sik'
'Hasegawa, Miki'
'Lindoy, Leonard F.'
'Hayami, Shinya'

_publ_section_title
;
 Magnetism in a helicate complexes arising with the tetradentate ligand.
;
_journal_issue 2
_journal_name_full 'Dalton transactions (Cambridge, England : 2003)'
_journal_page_first 494
_journal_page_last 498
_journal_paper_doi 10.1039/d0dt03990j
_journal_volume 50
_journal_year 2021
_chemical_formula_moiety 'C30 H18 Fe N6 S2'
_chemical_formula_sum 'C30 H18 Fe N6 S2'
_chemical_formula_weight 587.535
_space_group_crystal_system monoclinic
_space_group_IT_number 15
_space_group_name_Hall '-C 2yc'
_space_group_name_H-M_alt 'C 1 2/c 1'
_symmetry_Int_Tables_number 15
_atom_sites_solution_primary dual
_audit_creation_date 2020-12-09
_audit_creation_method
;
Olex2 1.3
(compiled 2020.11.12 svn.r5f609507 for OlexSys, GUI svn.r6226)
;
_audit_update_record
;
2020-12-10 deposited with the CCDC.	2020-12-15 downloaded from the CCDC.
;
_cell_angle_alpha 90
_cell_angle_beta 99.241(8)
_cell_angle_gamma 90
_cell_formula_units_Z 4
_cell_length_a 12.733(7)
_cell_length_b 13.515(7)
_cell_length_c 15.753(8)
_cell_measurement_reflns_used 3627
_cell_measurement_temperature 100
_cell_measurement_theta_max 27.481
_cell_measurement_theta_min 3.014
_cell_volume 2676(2)
_computing_cell_refinement 'MSC/AFC Diffractometer Control'
_computing_data_collection 'MSC/AFC Diffractometer Control (Rigaku, 1998)'
_computing_data_reduction 'MSC/AFC Diffractometer Control'
_computing_molecular_graphics 'Olex2 1.3 (Dolomanov et al., 2009)'
_computing_publication_material 'Olex2 1.3 (Dolomanov et al., 2009)'
_computing_structure_refinement 'olex2.refine 1.3 (Bourhis et al., 2015)'
_computing_structure_solution 'ShelXT (Sheldrick, 2015)'
_diffrn_ambient_temperature 100
_diffrn_measured_fraction_theta_full 0.9789
_diffrn_measured_fraction_theta_max 0.9713
_diffrn_measurement_device_type 'Rigaku RAPID FR'
_diffrn_measurement_method '\w scans'
_diffrn_radiation_type 'Mo K\a'
_diffrn_radiation_wavelength 0.71075
_diffrn_reflns_av_R_equivalents 0.0534
_diffrn_reflns_av_unetI/netI 0.0623
_diffrn_reflns_Laue_measured_fraction_full 0.9789
_diffrn_reflns_Laue_measured_fraction_max 0.9713
_diffrn_reflns_limit_h_max 16
_diffrn_reflns_limit_h_min -16
_diffrn_reflns_limit_k_max 17
_diffrn_reflns_limit_k_min -16
_diffrn_reflns_limit_l_max 20
_diffrn_reflns_limit_l_min -20
_diffrn_reflns_number 8540
_diffrn_reflns_point_group_measured_fraction_full 0.9789
_diffrn_reflns_point_group_measured_fraction_max 0.9713
_diffrn_reflns_theta_full 25.2425
_diffrn_reflns_theta_max 27.48
_diffrn_reflns_theta_min 3.01
_exptl_absorpt_coefficient_mu 0.752
_exptl_absorpt_correction_T_max 0.8643
_exptl_absorpt_correction_T_min 0.8643
_exptl_crystal_colour 'clear light red'
_exptl_crystal_colour_lustre clear
_exptl_crystal_colour_modifier light
_exptl_crystal_colour_primary red
_exptl_crystal_density_diffrn 1.459
_exptl_crystal_density_method 'not measured'
_exptl_crystal_description needle
_exptl_crystal_F_000 1214.786
_exptl_crystal_size_max 0.2
_exptl_crystal_size_mid 0.2
_exptl_crystal_size_min 0.15
_refine_diff_density_max 0.6934
_refine_diff_density_min -0.7738
_refine_diff_density_rms 0.1144
_refine_ls_d_res_high 0.7702
_refine_ls_d_res_low 6.7575
_refine_ls_goodness_of_fit_ref 1.0889
_refine_ls_hydrogen_treatment constr
_refine_ls_matrix_type full
_refine_ls_number_constraints 32
_refine_ls_number_parameters 287
_refine_ls_number_reflns 2983
_refine_ls_number_restraints 0
_refine_ls_restrained_S_all 1.0889
_refine_ls_R_factor_all 0.0980
_refine_ls_R_factor_gt 0.0741
_refine_ls_shift/su_max 0.0006
_refine_ls_shift/su_mean 0.0000
_refine_ls_structure_factor_coef Fsqd
_refine_ls_weighting_details 'w=1/[\s^2^(Fo^2^)+(0.0385P)^2^+8.7399P] where P=(Fo^2^+2Fc^2^)/3'
_refine_ls_weighting_scheme calc
_refine_ls_wR_factor_gt 0.1380
_refine_ls_wR_factor_ref 0.1507
_reflns_Friedel_coverage 0.0
_reflns_limit_h_max 16
_reflns_limit_h_min -16
_reflns_limit_k_max 17
_reflns_limit_k_min 0
_reflns_limit_l_max 20
_reflns_limit_l_min 0
_reflns_number_gt 2303
_reflns_number_total 2983
_reflns_threshold_expression I>=2u(I)
_cod_data_source_file d0dt03990j2.cif
_cod_data_source_block Fe-NCS
_cod_depositor_comments 'Adding full bibliography for 7706174--7706177.cif.'
_cod_database_code 7706176
_olex2_refinement_description
;
1. Fixed Uiso
 At 1.2 times of:
  All C(H) groups
 At 1.5 times of:
  All C(H,H,H) groups
2. Others
 Fixed Sof: C3(0.5) H3(0.5) C1A(0.5) C2A(0.5) H2A(0.5) C10A(0.5) C13A(0.5)
 C14A(0.5) H14a(0.5) H14b(0.5) H14c(0.5) C6A(0.5) H6A(0.5) C5A(0.5) H5A(0.5)
 C11A(0.5) C7A(0.5) C9A(0.5) H9A(0.5) C8A(0.5) H8A(0.5) C11B(0.5) C5B(0.5)
 H5B(0.5) C6B(0.5) H6B(0.5) C8B(0.5) H8B(0.5) C14B(0.5) H14d(0.5) H14e(0.5)
 H14f(0.5) C9B(0.5) H9B(0.5) C10B(0.5) C13B(0.5) C2B(0.5) H2B(0.5) C1B(0.5)
 C7B(0.5) C1(0.5) H1(0.5)
3.a Aromatic/amide H refined with riding coordinates:
 C3(H3), C2A(H2A), C6A(H6A), C5A(H5A), C9A(H9A), C8A(H8A), C5B(H5B), C6B(H6B),
 C8B(H8B), C9B(H9B), C2B(H2B), C1(H1)
3.b Idealised Me refined as rotating group:
 C14A(H14a,H14b,H14c), C14B(H14d,H14e,H14f)
;
_olex2_submission_special_instructions 'No special instructions were received'

loop_
_space_group_symop_id
_space_group_symop_operation_xyz
1 x,y,z
2 -x,y,-z+1/2
3 -x,-y,-z
4 x,-y,z-1/2
5 x+1/2,y+1/2,z
6 -x+1/2,y+1/2,-z+1/2
7 -x+1/2,-y+1/2,-z
8 x+1/2,-y+1/2,z-1/2

loop_
_atom_site_label
_atom_site_type_symbol
_atom_site_fract_x
_atom_site_fract_y
_atom_site_fract_z
_atom_site_U_iso_or_equiv
_atom_site_adp_type
_atom_site_occupancy
_atom_site_site_symmetry_order
_atom_site_refinement_flags_posn
_atom_site_refinement_flags_adp
_atom_site_refinement_flags_occupancy
_atom_site_disorder_group
Fe01 Fe 0.5 0.36252(6) 0.25 0.0362(2) Uani 1.000000 2 S T P .
S1 S 0.87056(7) 0.37356(9) 0.20924(7) 0.0545(3) Uani 1.000000 1 . . . .
N1 N 0.5627(3) 0.4606(3) 0.36016(19) 0.0461(8) Uani 1.000000 1 . . . .
N2 N 0.5125(4) 0.2671(3) 0.3690(2) 0.0679(12) Uani 1.000000 1 . . . .
C12 C 0.5998(3) 0.4132(3) 0.4347(2) 0.0406(9) Uani 1.000000 1 . . . .
N3 N 0.6611(3) 0.3650(4) 0.2379(2) 0.0835(15) Uani 1.000000 1 . . . .
C007 C 0.7475(3) 0.3685(3) 0.2259(2) 0.0520(11) Uani 1.000000 1 . . . .
C4 C 0.6606(4) 0.4592(4) 0.5056(3) 0.0530(11) Uani 1.000000 1 . . . .
C3 C 0.6716(12) 0.5733(11) 0.5003(12) 0.038(3) Uani 0.500000 1 . . . 2
H3 H 0.7122(12) 0.6097(11) 0.5457(12) 0.045(4) Uiso 0.500000 1 R . . 2
C1A C 0.5612(7) 0.5640(9) 0.3587(7) 0.048(3) Uani 0.500000 1 . . . 2
C2A C 0.6201(7) 0.6203(9) 0.4267(6) 0.047(2) Uani 0.500000 1 . . . 2
H2A H 0.6242(7) 0.6902(9) 0.4218(6) 0.057(3) Uiso 0.500000 1 R . . 2
C10A C 0.5086(8) 0.1701(6) 0.3751(6) 0.049(2) Uani 0.500000 1 . . . 2
C13A C 0.5206(9) 0.6126(6) 0.2743(6) 0.062(3) Uani 0.500000 1 . . . 2
C14A C 0.4378(8) 0.1194(7) 0.3037(7) 0.061(2) Uani 0.500000 1 . . . 2
H14a H 0.371(2) 0.102(4) 0.3227(15) 0.092(4) Uiso 0.500000 1 GR . . 2
H14b H 0.424(4) 0.1638(18) 0.2540(15) 0.092(4) Uiso 0.500000 1 GR . . 2
H14c H 0.473(2) 0.059(3) 0.288(3) 0.092(4) Uiso 0.500000 1 GR . . 2
C6A C 0.7017(9) 0.3184(10) 0.5810(6) 0.057(3) Uani 0.500000 1 . . . 2
H6A H 0.7351(9) 0.2837(10) 0.6305(6) 0.069(4) Uiso 0.500000 1 R . . 2
C5A C 0.7181(10) 0.4161(11) 0.5753(9) 0.051(3) Uani 0.500000 1 . . . 2
H5A H 0.7660(10) 0.4518(11) 0.6167(9) 0.061(4) Uiso 0.500000 1 R . . 2
C11A C 0.5924(7) 0.3174(10) 0.4379(7) 0.034(2) Uani 0.500000 1 . . . 2
C7A C 0.6347(9) 0.2645(8) 0.5138(6) 0.052(2) Uani 0.500000 1 . . . 2
C9A C 0.5467(12) 0.1183(8) 0.4514(7) 0.079(3) Uani 0.500000 1 . . . 2
H9A H 0.5284(12) 0.0506(8) 0.4561(7) 0.095(4) Uiso 0.500000 1 R . . 2
C8A C 0.6102(12) 0.1639(8) 0.5197(6) 0.080(3) Uani 0.500000 1 . . . 2
H8A H 0.6370(12) 0.1273(8) 0.5700(6) 0.096(4) Uiso 0.500000 1 R . . 2
C11B C 0.5528(7) 0.3050(9) 0.4408(8) 0.029(2) Uani 0.500000 1 . . . 1
C5B C 0.6772(10) 0.3946(11) 0.5872(7) 0.048(3) Uani 0.500000 1 . . . 1
H5B H 0.7166(10) 0.4228(11) 0.6377(7) 0.058(4) Uiso 0.500000 1 R . . 1
C6B C 0.6411(9) 0.3026(7) 0.5931(6) 0.047(2) Uani 0.500000 1 . . . 1
H6B H 0.6604(9) 0.2666(7) 0.6451(6) 0.056(3) Uiso 0.500000 1 R . . 1
C8B C 0.5260(8) 0.1657(6) 0.5275(5) 0.049(2) Uani 0.500000 1 . . . 1
H8B H 0.5403(8) 0.1279(6) 0.5789(5) 0.059(2) Uiso 0.500000 1 R . . 1
C14B C 0.3628(8) 0.1465(7) 0.3065(6) 0.054(2) Uani 0.500000 1 . . . 1
H14d H 0.2908(8) 0.157(4) 0.3194(18) 0.081(3) Uiso 0.500000 1 GR . . 1
H14e H 0.371(3) 0.183(3) 0.2541(10) 0.081(3) Uiso 0.500000 1 GR . . 1
H14f H 0.375(3) 0.0758(12) 0.298(2) 0.081(3) Uiso 0.500000 1 GR . . 1
C9B C 0.4582(8) 0.1303(6) 0.4581(6) 0.053(2) Uani 0.500000 1 . . . 1
H9B H 0.4217(8) 0.0696(6) 0.4625(6) 0.064(3) Uiso 0.500000 1 R . . 1
C10B C 0.4420(7) 0.1836(6) 0.3796(5) 0.0413(18) Uani 0.500000 1 . . . 1
C13B C 0.5966(7) 0.5881(7) 0.2579(6) 0.052(2) Uani 0.500000 1 . . . 1
C2B C 0.6734(9) 0.5949(8) 0.4197(7) 0.053(3) Uani 0.500000 1 . . . 1
H2B H 0.6991(9) 0.6603(8) 0.4144(7) 0.064(3) Uiso 0.500000 1 R . . 1
C1B C 0.6122(8) 0.5463(8) 0.3508(6) 0.044(2) Uani 0.500000 1 . . . 1
C7B C 0.5740(7) 0.2576(6) 0.5224(5) 0.0372(18) Uani 0.500000 1 . . . 1
C1 C 0.6944(16) 0.5436(14) 0.4955(14) 0.060(5) Uani 0.500000 1 . . . 1
H1 H 0.7373(16) 0.5745(14) 0.5431(14) 0.072(6) Uiso 0.500000 1 R . . 1

loop_
_atom_site_aniso_label
_atom_site_aniso_U_11
_atom_site_aniso_U_22
_atom_site_aniso_U_33
_atom_site_aniso_U_12
_atom_site_aniso_U_13
_atom_site_aniso_U_23
Fe01 0.0330(4) 0.0474(5) 0.0272(4) -0.000000 0.0012(3) 0.000000
S1 0.0300(5) 0.0752(8) 0.0552(7) 0.0127(5) -0.0023(4) -0.0007(6)
N1 0.0528(19) 0.052(2) 0.0292(16) -0.0129(16) -0.0057(13) 0.0061(15)
N2 0.125(4) 0.047(2) 0.0272(19) -0.003(2) -0.001(2) 0.0014(17)
C12 0.043(2) 0.052(2) 0.0261(18) 0.0115(18) 0.0014(15) -0.0012(18)
N3 0.038(2) 0.169(5) 0.043(2) 0.026(2) 0.0058(16) 0.016(3)
C007 0.038(2) 0.088(3) 0.0260(18) 0.020(2) -0.0064(15) 0.005(2)
C4 0.060(3) 0.063(3) 0.031(2) 0.016(2) -0.0083(18) -0.006(2)
C3 0.038(5) 0.046(9) 0.027(5) 0.003(5) 0.000(4) -0.018(6)
C1A 0.034(5) 0.068(7) 0.039(5) -0.011(5) -0.007(5) 0.001(4)
C2A 0.046(5) 0.058(7) 0.035(4) -0.015(5) -0.001(4) 0.001(4)
C10A 0.063(6) 0.044(5) 0.042(5) 0.004(4) 0.016(4) 0.006(4)
C13A 0.089(8) 0.043(5) 0.042(6) -0.031(5) -0.024(5) 0.015(4)
C14A 0.070(6) 0.047(6) 0.067(6) -0.008(5) 0.013(5) -0.001(5)
C6A 0.063(6) 0.079(8) 0.028(5) 0.034(6) 0.004(5) -0.001(5)
C5A 0.050(7) 0.056(9) 0.044(6) 0.013(6) 0.003(5) 0.001(5)
C11A 0.030(6) 0.054(7) 0.017(4) 0.003(5) 0.005(4) -0.000(4)
C7A 0.073(7) 0.056(6) 0.030(4) 0.023(6) 0.015(5) 0.003(4)
C9A 0.135(11) 0.055(6) 0.054(6) 0.002(7) 0.035(7) 0.018(5)
C8A 0.137(11) 0.070(8) 0.035(5) 0.021(7) 0.023(6) 0.009(5)
C11B 0.022(5) 0.027(4) 0.038(5) -0.002(4) 0.007(4) 0.006(3)
C5B 0.080(9) 0.045(6) 0.014(4) -0.002(7) -0.013(5) 0.002(4)
C6B 0.074(7) 0.034(5) 0.028(4) 0.009(5) -0.006(5) 0.005(4)
C8B 0.077(6) 0.038(5) 0.034(4) 0.003(4) 0.012(4) 0.009(4)
C14B 0.063(6) 0.048(5) 0.049(5) -0.013(5) 0.001(4) 0.003(4)
C9B 0.071(6) 0.044(5) 0.045(5) -0.012(4) 0.011(4) 0.007(4)
C10B 0.043(4) 0.045(5) 0.036(4) 0.001(4) 0.007(4) 0.002(4)
C13B 0.053(5) 0.049(5) 0.047(5) -0.016(4) -0.007(4) 0.014(4)
C2B 0.069(7) 0.041(6) 0.041(5) -0.015(5) -0.018(5) -0.000(4)
C1B 0.050(6) 0.042(5) 0.031(5) -0.010(5) -0.018(5) 0.010(4)
C7B 0.051(5) 0.034(4) 0.025(4) 0.010(4) 0.006(4) 0.003(3)
C1 0.083(12) 0.056(11) 0.034(7) 0.015(7) -0.016(7) -0.010(7)

loop_
_atom_type_symbol
_atom_type_scat_dispersion_real
_atom_type_scat_dispersion_imag
_atom_type_scat_Cromer_Mann_a1
_atom_type_scat_Cromer_Mann_a2
_atom_type_scat_Cromer_Mann_a3
_atom_type_scat_Cromer_Mann_a4
_atom_type_scat_Cromer_Mann_b1
_atom_type_scat_Cromer_Mann_b2
_atom_type_scat_Cromer_Mann_b3
_atom_type_scat_Cromer_Mann_b4
_atom_type_scat_Cromer_Mann_c
_atom_type_scat_source
_atom_type_scat_dispersion_source
H 0.00000 0.00000 0.49300 0.32291 0.14019 0.04081 10.51090 26.12570 3.14236 57.79970 0.0030380000826 'International Tables Volume C Table 6.1.1.4 (pp. 500-502)' 'Henke, Gullikson and Davis, At. Data and Nucl. Data Tables, 1993, 54, 2'
S 0.12424 0.12444 6.90530 5.20340 1.43790 1.58630 1.46790 22.21510 0.25360 56.17200 0.866900026798 'International Tables Volume C Table 6.1.1.4 (pp. 500-502)' 'Henke, Gullikson and Davis, At. Data and Nucl. Data Tables, 1993, 54, 2'
N 0.00653 0.00323 12.21260 3.13220 2.01250 1.16630 0.00570 9.89330 28.99750 0.58260 -11.5290002823 'International Tables Volume C Table 6.1.1.4 (pp. 500-502)' 'Henke, Gullikson and Davis, At. Data and Nucl. Data Tables, 1993, 54, 2'
C 0.00347 0.00161 2.31000 1.02000 1.58860 0.86500 20.84390 10.20750 0.56870 51.65120 0.215599998832 'International Tables Volume C Table 6.1.1.4 (pp. 500-502)' 'Henke, Gullikson and Davis, At. Data and Nucl. Data Tables, 1993, 54, 2'
Fe 0.35822 0.84937 11.76950 7.35730 3.52220 2.30450 4.76110 0.30720 15.35350 76.88050 1.03690004349 'International Tables Volume C Table 6.1.1.4 (pp. 500-502)' 'Henke, Gullikson and Davis, At. Data and Nucl. Data Tables, 1993, 54, 2'

loop_
_geom_angle_atom_site_label_1
_geom_angle_atom_site_label_2
_geom_angle_atom_site_label_3
_geom_angle
_geom_angle_site_symmetry_1
_geom_angle_site_symmetry_3
_geom_angle_publ_flag
N1 Fe01 N1 106.96(17) . 2_655 ?
N2 Fe01 N1 162.70(15) 2_655 . ?
N2 Fe01 N1 162.70(15) . 2_655 ?
N2 Fe01 N1 74.03(12) 2_655 2_655 ?
N2 Fe01 N1 74.03(12) . . ?
N2 Fe01 N2 110.37(18) . 2_655 ?
N3 Fe01 N1 98.83(14) . 2_655 ?
N3 Fe01 N1 80.05(15) . . ?
N3 Fe01 N1 98.83(14) 2_655 . ?
N3 Fe01 N1 80.05(15) 2_655 2_655 ?
N3 Fe01 N2 98.34(17) . . ?
N3 Fe01 N2 82.73(17) . 2_655 ?
N3 Fe01 N2 82.73(17) 2_655 . ?
N3 Fe01 N2 98.34(17) 2_655 2_655 ?
N3 Fe01 N3 178.1(3) . 2_655 ?
C12 N1 Fe01 115.2(3) . 2_655 ?
C1A N1 Fe01 125.5(5) . 2_655 ?
C1A N1 C12 119.3(5) . . ?
C1B N1 Fe01 123.0(5) . 2_655 ?
C1B N1 C12 113.6(5) . . ?
C1B N1 C1A 30.5(4) . . ?
C10A N2 Fe01 129.1(4) . 2_655 ?
C11A N2 Fe01 106.7(5) . 2_655 ?
C11A N2 C10A 114.9(7) . . ?
C11B N2 Fe01 118.2(5) . 2_655 ?
C11B N2 C10A 110.6(7) . . ?
C11B N2 C11A 19.8(5) . . ?
C10B N2 Fe01 124.7(4) . 2_655 ?
C10B N2 C10A 36.4(4) . . ?
C10B N2 C11A 127.8(6) . . ?
C10B N2 C11B 112.0(6) . . ?
C4 C12 N1 123.6(4) . . ?
C11A C12 N1 119.3(6) . . ?
C11A C12 C4 116.4(6) . . ?
C11B C12 N1 114.0(5) . . ?
C11B C12 C4 121.8(6) . . ?
C11B C12 C11A 18.3(5) . . ?
C007 N3 Fe01 175.6(3) . 2_655 ?
N3 C007 S1 179.8(4) . . ?
C3 C4 C12 116.2(8) . . ?
C5A C4 C12 128.0(8) . . ?
C5A C4 C3 115.5(10) . . ?
C5B C4 C12 113.5(6) . . ?
C5B C4 C3 127.4(9) . . ?
C5B C4 C5A 24.9(6) . . ?
C1 C4 C12 117.8(11) . . ?
C1 C4 C3 16.5(11) . . ?
C1 C4 C5A 110.3(12) . . ?
C1 C4 C5B 128.7(11) . . ?
H3 C3 C4 121.1(7) . . ?
C2A C3 C4 117.7(13) . . ?
C2A C3 H3 121.1(8) . . ?
C2A C1A N1 121.2(9) . . ?
C13A C1A N1 117.0(8) . . ?
C13A C1A C2A 119.9(10) . . ?
C1A C2A C3 120.2(12) . . ?
H2A C2A C3 119.9(8) . . ?
H2A C2A C1A 119.9(7) . . ?
C14A C10A N2 115.4(8) . . ?
C9A C10A N2 123.0(9) . . ?
C9A C10A C14A 120.0(9) . . ?
C13B C13A C1A 112.2(9) 2_655 . ?
H14a C14A C10A 109.5 . . ?
H14b C14A C10A 109.5 . . ?
H14b C14A H14a 109.5 . . ?
H14c C14A C10A 109.5 . . ?
H14c C14A H14a 109.5 . . ?
H14c C14A H14b 109.5 . . ?
C5A C6A H6A 119.1(7) . . ?
C7A C6A H6A 119.1(6) . . ?
C7A C6A C5A 121.8(10) . . ?
C6A C5A C4 114.2(12) . . ?
H5A C5A C4 122.9(7) . . ?
H5A C5A C6A 122.9(7) . . ?
C12 C11A N2 117.4(9) . . ?
C7A C11A N2 119.6(10) . . ?
C7A C11A C12 120.9(9) . . ?
C11A C7A C6A 117.5(10) . . ?
C8A C7A C6A 123.5(10) . . ?
C8A C7A C11A 119.0(10) . . ?
H9A C9A C10A 119.3(6) . . ?
C8A C9A C10A 121.4(10) . . ?
C8A C9A H9A 119.3(6) . . ?
C9A C8A C7A 119.3(9) . . ?
H8A C8A C7A 120.3(6) . . ?
H8A C8A C9A 120.3(6) . . ?
C12 C11B N2 114.7(8) . . ?
C7B C11B N2 127.8(9) . . ?
C7B C11B C12 116.8(8) . . ?
H5B C5B C4 117.1(5) . . ?
C6B C5B C4 125.8(9) . . ?
C6B C5B H5B 117.1(6) . . ?
H6B C6B C5B 119.6(6) . . ?
C7B C6B C5B 120.8(9) . . ?
C7B C6B H6B 119.6(5) . . ?
C9B C8B H8B 120.2(5) . . ?
C7B C8B H8B 120.2(5) . . ?
C7B C8B C9B 119.5(8) . . ?
H14e C14B H14d 109.5 . . ?
H14f C14B H14d 109.5 . . ?
H14f C14B H14e 109.5 . . ?
C10B C14B H14d 109.5 . . ?
C10B C14B H14e 109.5 . . ?
C10B C14B H14f 109.5 . . ?
H9B C9B C8B 119.8(5) . . ?
C10B C9B C8B 120.3(8) . . ?
C10B C9B H9B 119.8(5) . . ?
C14B C10B N2 121.4(7) . . ?
C9B C10B N2 118.9(7) . . ?
C9B C10B C14B 119.2(8) . . ?
C1B C13B C13A 111.1(9) . 2_655 ?
C1B C2B H2B 121.7(6) . . ?
C1 C2B H2B 121.7(10) . . ?
C1 C2B C1B 116.5(12) . . ?
C13B C1B N1 115.4(7) . . ?
C2B C1B N1 122.4(8) . . ?
C2B C1B C13B 122.2(9) . . ?
C6B C7B C11B 121.1(8) . . ?
C8B C7B C11B 115.6(8) . . ?
C8B C7B C6B 123.3(8) . . ?
C2B C1 C4 123.7(17) . . ?
H1 C1 C4 118.2(10) . . ?
H1 C1 C2B 118.2(10) . . ?

loop_
_geom_bond_atom_site_label_1
_geom_bond_atom_site_label_2
_geom_bond_distance
_geom_bond_site_symmetry_2
_geom_bond_publ_flag
Fe01 N1 2.227(3) 2_655 ?
Fe01 N1 2.227(3) . ?
Fe01 N2 2.260(4) . ?
Fe01 N2 2.260(4) 2_655 ?
Fe01 N3 2.091(4) 2_655 ?
Fe01 N3 2.091(4) . ?
S1 C007 1.631(4) . ?
N1 C12 1.354(5) . ?
N1 C1A 1.398(12) . ?
N1 C1B 1.338(10) . ?
N2 C10A 1.315(9) . ?
N2 C11A 1.524(11) . ?
N2 C11B 1.273(13) . ?
N2 C10B 1.468(9) . ?
C12 C4 1.399(5) . ?
C12 C11A 1.299(14) . ?
C12 C11B 1.588(11) . ?
N3 C007 1.147(5) . ?
C4 C3 1.552(16) . ?
C4 C5A 1.350(15) . ?
C4 C5B 1.540(13) . ?
C4 C1 1.24(2) . ?
C3 H3 0.9500 . ?
C3 C2A 1.39(2) . ?
C1A C2A 1.426(15) . ?
C1A C13A 1.498(13) . ?
C2A H2A 0.9500 . ?
C10A C14A 1.489(13) . ?
C10A C9A 1.409(14) . ?
C13A C13B 1.533(15) 2_655 ?
C14A H14a 0.9800 . ?
C14A H14b 0.9800 . ?
C14A H14c 0.9800 . ?
C6A H6A 0.9500 . ?
C6A C5A 1.34(2) . ?
C6A C7A 1.445(15) . ?
C5A H5A 0.9500 . ?
C11A C7A 1.422(15) . ?
C7A C8A 1.402(15) . ?
C9A H9A 0.9500 . ?
C9A C8A 1.381(17) . ?
C8A H8A 0.9500 . ?
C11B C7B 1.423(15) . ?
C5B H5B 0.9500 . ?
C5B C6B 1.334(17) . ?
C6B H6B 0.9500 . ?
C6B C7B 1.426(12) . ?
C8B H8B 0.9500 . ?
C8B C9B 1.366(12) . ?
C8B C7B 1.393(12) . ?
C14B H14d 0.9800 . ?
C14B H14e 0.9800 . ?
C14B H14f 0.9800 . ?
C14B C10B 1.490(11) . ?
C9B H9B 0.9500 . ?
C9B C10B 1.418(12) . ?
C13B C1B 1.551(13) . ?
C2B H2B 0.9500 . ?
C2B C1B 1.395(14) . ?
C2B C1 1.37(2) . ?
C1 H1 0.9500 . ?

loop_
_geom_torsion_atom_site_label_1
_geom_torsion_atom_site_label_2
_geom_torsion_atom_site_label_3
_geom_torsion_atom_site_label_4
_geom_torsion
_geom_torsion_site_symmetry_1
_geom_torsion_site_symmetry_2
_geom_torsion_site_symmetry_3
_geom_torsion_site_symmetry_4
_geom_torsion_publ_flag
Fe01 N1 C12 C4 167.0(3) 2_655 . . . ?
Fe01 N1 C12 C4 167.0(3) . . . . ?
Fe01 N1 C12 C11A -2.9(5) . . . . ?
Fe01 N1 C12 C11A -2.9(5) 2_655 . . . ?
Fe01 N1 C12 C11B -22.5(5) 2_655 . . . ?
Fe01 N1 C12 C11B -22.5(5) . . . . ?
Fe01 N1 C1A C2A -168.4(7) . . . . ?
Fe01 N1 C1A C2A -168.4(7) 2_655 . . . ?
Fe01 N1 C1A C13A -4.3(6) 2_655 . . . ?
Fe01 N1 C1A C13A -4.3(6) . . . . ?
Fe01 N1 C1B C13B 16.3(5) 2_655 . . . ?
Fe01 N1 C1B C13B 16.3(5) . . . . ?
Fe01 N1 C1B C2B -164.0(8) 2_655 . . . ?
Fe01 N1 C1B C2B -164.0(8) . . . . ?
Fe01 N2 C10A C14A -33.1(6) . . . . ?
Fe01 N2 C10A C14A -33.1(6) 2_655 . . . ?
Fe01 N2 C10A C9A 161.4(9) . . . . ?
Fe01 N2 C10A C9A 161.4(9) 2_655 . . . ?
Fe01 N2 C11A C12 29.8(4) . . . . ?
Fe01 N2 C11A C12 29.8(4) 2_655 . . . ?
Fe01 N2 C11A C7A -166.3(6) 2_655 . . . ?
Fe01 N2 C11A C7A -166.3(6) . . . . ?
Fe01 N2 C11B C12 -5.9(4) . . . . ?
Fe01 N2 C11B C12 -5.9(4) 2_655 . . . ?
Fe01 N2 C11B C7B -176.0(6) 2_655 . . . ?
Fe01 N2 C11B C7B -176.0(6) . . . . ?
Fe01 N2 C10B C14B 7.9(6) 2_655 . . . ?
Fe01 N2 C10B C14B 7.9(6) . . . . ?
Fe01 N2 C10B C9B -179.4(7) . . . . ?
Fe01 N2 C10B C9B -179.4(7) 2_655 . . . ?
N1 C12 C4 C3 8.2(7) . . . . ?
N1 C12 C4 C5A -165.9(7) . . . . ?
N1 C12 C4 C5B 170.4(7) . . . . ?
N1 C12 C4 C1 -10.3(9) . . . . ?
N1 C12 C11A N2 -19.2(4) . . . . ?
N1 C12 C11A C7A 177.2(7) . . . . ?
N1 C12 C11B N2 19.1(4) . . . . ?
N1 C12 C11B C7B -169.6(6) . . . . ?
N1 C1A C2A C3 -6.6(12) . . . . ?
N1 C1A C13A C13B 63.2(8) . . . 2_655 ?
N1 C1B C13B C13A 63.0(9) . . . 2_655 ?
N1 C1B C2B C1 9.9(13) . . . . ?
N2 C10A C9A C8A -13.4(12) . . . . ?
N2 C11A C12 C4 170.2(5) . . . . ?
N2 C11A C12 C11B 58.6(14) . . . . ?
N2 C11A C7A C6A -173.9(8) . . . . ?
N2 C11A C7A C8A 6.5(11) . . . . ?
N2 C11B C12 C4 -170.3(5) . . . . ?
N2 C11B C12 C11A -92.0(15) . . . . ?
N2 C11B C7B C6B 165.3(10) . . . . ?
N2 C11B C7B C8B -14.2(11) . . . . ?
N2 C10B C9B C8B 10.8(9) . . . . ?
C12 C4 C3 C2A 0.5(6) . . . . ?
C12 C4 C5A C6A -9.9(7) . . . . ?
C12 C4 C5B C6B 1.4(7) . . . . ?
C12 C4 C1 C2B 1.6(8) . . . . ?
C12 C11A C7A C6A -10.6(10) . . . . ?
C12 C11A C7A C8A 169.7(10) . . . . ?
C12 C11B C7B C6B -4.6(10) . . . . ?
C12 C11B C7B C8B 175.9(7) . . . . ?
C4 C3 C2A C1A -1.1(14) . . . . ?
C4 C5A C6A C7A 4.8(12) . . . . ?
C4 C5B C6B C7B -5.1(16) . . . . ?
C4 C1 C2B C1B -1.5(18) . . . . ?
C3 C2A C1A C13A -170.3(12) . . . . ?
C1A C13A C13B C1B -126.6(10) . . 2_655 2_655 ?
C10A C9A C8A C7A 1.9(14) . . . . ?
C13A C13B C1B C2B -116.7(9) 2_655 . . . ?
C6A C7A C8A C9A -178.9(12) . . . . ?
C11A C7A C8A C9A 0.7(12) . . . . ?
C11B C7B C6B C5B 6.8(12) . . . . ?
C11B C7B C8B C9B -4.0(10) . . . . ?
C5B C6B C7B C8B -173.8(11) . . . . ?
C6B C7B C8B C9B 176.5(10) . . . . ?
C8B C9B C10B C14B -176.4(10) . . . . ?
C13B C1B C2B C1 -170.4(12) . . . . ?
